data_7238346
loop_
_publ_author_name
'Yang, Chen-I.'
'Song, Yu-Tang'
'Yeh, Yung-Jie'
'Liu, Yen-Hsiang'
'Tseng, Tien-Wen'
'Lu, Kuang-Lieh'

_publ_section_title
;
 A flexible tris-phosphonate for the design of copper and cobalt
 coordination polymers: unusual cage array topology and magnetic
 properties
;
_journal_issue 7
_journal_name_full CrystEngComm
_journal_page_first 2678
_journal_paper_doi 10.1039/c0ce00439a
_journal_volume 13
_journal_year 2011
_chemical_compound_source 'synthesis as described'
_chemical_formula_moiety 'C12 H20 Co3 O10 P3'
_chemical_formula_sum 'C12 H19 Co3 O11 P3'
_chemical_formula_weight 608.97
_space_group_IT_number 61
_space_group_name_Hall '-P 2bc 2ac'
_space_group_name_H-M_alt 'P c a b'
_symmetry_cell_setting orthorhombic
_symmetry_Int_Tables_number 61
_symmetry_space_group_name_Hall '-P 2bc 2ac'
_symmetry_space_group_name_H-M 'P c a b'
_atom_sites_solution_hydrogens geom
_atom_sites_solution_primary direct
_atom_sites_solution_secondary difmap
_audit_creation_date 2010-12-10T11:27:43-00:00
_audit_creation_method 'WinGX routine CIF_UPDATE'
_cell_angle_alpha 90
_cell_angle_beta 90
_cell_angle_gamma 90
_cell_formula_units_Z 8
_cell_length_a 10.0780(2)
_cell_length_b 16.9209(3)
_cell_length_c 20.2287(4)
_cell_measurement_reflns_used 24373
_cell_measurement_temperature 200(2)
_cell_measurement_theta_max 25.35
_cell_measurement_theta_min 2.037
_cell_measurement_wavelength 0.71073
_cell_volume 3449.58(11)
_computing_cell_refinement 'HKL Scalepack (Otwinowski & Minor 1997)'
_computing_data_collection 'Collect (Nonius BV, 1997-2000)'
_computing_data_reduction 'HKL Denzo and Scalepack (Otwinowski & Minor 1997)'
_computing_molecular_graphics 'Ortep-3 for Windows (Farrugia, 1997)'
_computing_publication_material 'WinGX publication routines (Farrugia, 1999)'
_computing_structure_refinement 'SHELXL-97 (Sheldrick, 2008)'
_computing_structure_solution 'SHELXS-97 (Sheldrick, 2008)'
_diffrn_ambient_temperature 200(2)
_diffrn_detector 'CCD plate'
_diffrn_detector_area_resol_mean 9
_diffrn_measured_fraction_theta_full 0.992
_diffrn_measured_fraction_theta_max 0.992
_diffrn_measurement_device '95mm CCD camera on \k-goniostat'
_diffrn_measurement_device_type KappaCCD
_diffrn_measurement_method 'CCD rotation images, thick slices'
_diffrn_orient_matrix_type 'by Nonius Collect from scalepack cell'
_diffrn_orient_matrix_UB_11 -0.225232E-1
_diffrn_orient_matrix_UB_12 -0.98088E-2
_diffrn_orient_matrix_UB_13 -0.04744
_diffrn_orient_matrix_UB_21 -0.775023E-1
_diffrn_orient_matrix_UB_22 0.366179E-1
_diffrn_orient_matrix_UB_23 0.38354E-2
_diffrn_orient_matrix_UB_31 0.577227E-1
_diffrn_orient_matrix_UB_32 0.453382E-1
_diffrn_orient_matrix_UB_33 -0.133612E-1
_diffrn_radiation_monochromator graphite
_diffrn_radiation_probe x-ray
_diffrn_radiation_type MoK\a
_diffrn_radiation_wavelength 0.71073
_diffrn_reflns_av_R_equivalents 0.0829
_diffrn_reflns_av_unetI/netI 0.0467
_diffrn_reflns_limit_h_max 11
_diffrn_reflns_limit_h_min -12
_diffrn_reflns_limit_k_max 20
_diffrn_reflns_limit_k_min -20
_diffrn_reflns_limit_l_max 23
_diffrn_reflns_limit_l_min -24
_diffrn_reflns_number 30987
_diffrn_reflns_theta_full 25.36
_diffrn_reflns_theta_max 25.36
_diffrn_reflns_theta_min 2.35
_diffrn_source 'Enraf Nonius FR590'
_exptl_absorpt_coefficient_mu 3.192
_exptl_absorpt_correction_T_max 0.9381
_exptl_absorpt_correction_T_min 0.8156
_exptl_absorpt_correction_type multi-scan
_exptl_absorpt_process_details '(SADABS; Sheldrick, 2003)'
_exptl_crystal_colour red
_exptl_crystal_density_diffrn 2.345
_exptl_crystal_density_method 'not measured'
_exptl_crystal_description plate
_exptl_crystal_F_000 2440
_exptl_crystal_size_max 0.18
_exptl_crystal_size_mid 0.13
_exptl_crystal_size_min 0.02
_refine_diff_density_max 1.026
_refine_diff_density_min -1.297
_refine_diff_density_rms 0.315
_refine_ls_extinction_method none
_refine_ls_goodness_of_fit_ref 1.185
_refine_ls_hydrogen_treatment constr
_refine_ls_matrix_type full
_refine_ls_number_parameters 264
_refine_ls_number_reflns 3133
_refine_ls_number_restraints 0
_refine_ls_restrained_S_all 1.185
_refine_ls_R_factor_all 0.0774
_refine_ls_R_factor_gt 0.0486
_refine_ls_shift/su_max 0
_refine_ls_shift/su_mean 0
_refine_ls_structure_factor_coef Fsqd
_refine_ls_weighting_details 'calc w=1/[\s^2^(Fo^2^)+(0.0928P)^2^+10.2214P] where P=(Fo^2^+2Fc^2^)/3'
_refine_ls_weighting_scheme calc
_refine_ls_wR_factor_gt 0.1397
_refine_ls_wR_factor_ref 0.1739
_reflns_number_gt 2365
_reflns_number_total 3133
_reflns_threshold_expression >2\s(I)
_cod_data_source_file c0ce00439a.txt
_cod_data_source_block 8428
_cod_original_sg_symbol_H-M Pcab
_cod_database_code 7238346

loop_
_symmetry_equiv_pos_as_xyz
'x, y, z'
'-x, -y+1/2, z+1/2'
'x+1/2, -y, -z+1/2'
'-x+1/2, y+1/2, -z'
'-x, -y, -z'
'x, y-1/2, -z-1/2'
'-x-1/2, y, z-1/2'
'x-1/2, -y-1/2, z'

loop_
_atom_site_label
_atom_site_type_symbol
_atom_site_fract_x
_atom_site_fract_y
_atom_site_fract_z
_atom_site_U_iso_or_equiv
_atom_site_adp_type
_atom_site_occupancy
_atom_site_symmetry_multiplicity
_atom_site_calc_flag
_atom_site_refinement_flags
Co1 Co 0.10356(9) 0.43788(6) 0.43713(4) 0.0137(3) Uani 1 1 d .
Co2 Co -0.19413(10) 0.34484(6) 0.43916(5) 0.0205(3) Uani 1 1 d .
Co3 Co 0.02021(10) 0.56500(6) 0.05708(5) 0.0203(3) Uani 1 1 d .
P1 P 0.07273(17) 0.26335(11) 0.38130(8) 0.0142(4) Uani 1 1 d .
P2 P 0.29797(17) 0.08254(11) 0.07506(8) 0.0129(4) Uani 1 1 d .
P3 P 0.31620(16) 0.48291(10) 0.08950(8) 0.0115(4) Uani 1 1 d .
O1 O 0.1572(5) 0.3350(3) 0.4001(2) 0.0196(11) Uani 1 1 d .
O2 O -0.0650(5) 0.2664(3) 0.4126(2) 0.0211(12) Uani 1 1 d .
O3 O 0.1348(5) 0.1841(3) 0.4024(3) 0.0233(12) Uani 1 1 d .
O4 O 0.1959(5) 0.0250(3) 0.1054(3) 0.0255(13) Uani 1 1 d .
O5 O 0.4040(5) 0.0347(3) 0.0369(2) 0.0177(11) Uani 1 1 d .
O6 O 0.2348(5) 0.1449(3) 0.0307(2) 0.0262(13) Uani 1 1 d .
O7 O 0.3343(5) 0.4313(3) 0.0282(2) 0.0169(11) Uani 1 1 d .
O8 O 0.4107(5) 0.5565(3) 0.0844(2) 0.0149(10) Uani 1 1 d .
O9 O 0.1767(4) 0.5117(3) 0.1001(2) 0.0161(11) Uani 1 1 d .
O10 O -0.0974(5) 0.6424(3) 0.0050(2) 0.0202(11) Uani 1 1 d .
O11 O -0.0959(5) 0.5896(3) 0.1428(3) 0.0269(13) Uani 1 1 d .
C1 C 0.0457(6) 0.2637(4) 0.2932(3) 0.0155(15) Uani 1 1 d .
H1A H -0.0006 0.2152 0.2823 0.019 Uiso 1 1 calc R
H1B H -0.0147 0.3068 0.2836 0.019 Uiso 1 1 calc R
C2 C 0.1617(6) 0.2710(4) 0.2458(3) 0.0130(14) Uani 1 1 d .
C3 C 0.2211(6) 0.2009(4) 0.2211(3) 0.0160(15) Uani 1 1 d .
C4 C 0.1834(8) 0.1205(4) 0.2489(4) 0.0222(17) Uani 1 1 d .
H4A H 0.1142 0.1268 0.2811 0.033 Uiso 1 1 calc R
H4B H 0.2596 0.0968 0.2694 0.033 Uiso 1 1 calc R
H4C H 0.1526 0.0872 0.2137 0.033 Uiso 1 1 calc R
C5 C 0.3802(7) 0.1310(4) 0.1428(3) 0.0146(15) Uani 1 1 d .
H5A H 0.3888 0.0929 0.1784 0.018 Uiso 1 1 calc R
H5B H 0.4692 0.1444 0.1284 0.018 Uiso 1 1 calc R
C6 C 0.3172(7) 0.2055(4) 0.1714(3) 0.0123(14) Uani 1 1 d .
C7 C 0.3622(7) 0.2794(4) 0.1482(3) 0.0142(14) Uani 1 1 d .
C8 C 0.4675(7) 0.2824(4) 0.0952(4) 0.0198(16) Uani 1 1 d .
H8A H 0.488 0.3364 0.0851 0.03 Uiso 1 1 calc R
H8B H 0.4355 0.2564 0.0561 0.03 Uiso 1 1 calc R
H8C H 0.546 0.2561 0.1106 0.03 Uiso 1 1 calc R
C9 C 0.3725(7) 0.4284(4) 0.1610(3) 0.0126(14) Uani 1 1 d .
H9A H 0.4672 0.4199 0.156 0.015 Uiso 1 1 calc R
H9B H 0.3604 0.4619 0.1994 0.015 Uiso 1 1 calc R
C10 C 0.3093(6) 0.3491(4) 0.1762(3) 0.0149(15) Uani 1 1 d .
C11 C 0.2057(6) 0.3445(4) 0.2232(3) 0.0126(14) Uani 1 1 d .
C12 C 0.1461(7) 0.4212(4) 0.2481(3) 0.0174(15) Uani 1 1 d .
H12A H 0.1214 0.4536 0.2112 0.026 Uiso 1 1 calc R
H12B H 0.2102 0.4486 0.2747 0.026 Uiso 1 1 calc R
H12C H 0.0689 0.4098 0.2743 0.026 Uiso 1 1 calc R

loop_
_atom_site_aniso_label
_atom_site_aniso_U_11
_atom_site_aniso_U_22
_atom_site_aniso_U_33
_atom_site_aniso_U_23
_atom_site_aniso_U_13
_atom_site_aniso_U_12
Co1 0.0132(5) 0.0128(5) 0.0149(5) -0.0001(4) -0.0010(4) -0.0005(4)
Co2 0.0187(6) 0.0197(6) 0.0232(6) -0.0023(4) 0.0025(4) -0.0009(4)
Co3 0.0110(5) 0.0291(6) 0.0208(5) 0.0110(4) 0.0036(4) 0.0042(4)
P1 0.0149(9) 0.0147(10) 0.0130(9) -0.0026(7) -0.0006(7) 0.0061(7)
P2 0.0121(9) 0.0140(9) 0.0126(8) -0.0033(7) 0.0020(7) -0.0018(7)
P3 0.0112(9) 0.0101(9) 0.0132(8) 0.0012(7) -0.0006(7) -0.0012(7)
O1 0.020(3) 0.018(3) 0.021(3) -0.007(2) -0.001(2) 0.003(2)
O2 0.022(3) 0.021(3) 0.021(3) 0.002(2) 0.012(2) 0.007(2)
O3 0.021(3) 0.016(3) 0.033(3) -0.003(2) -0.011(2) 0.007(2)
O4 0.026(3) 0.027(3) 0.024(3) -0.009(2) 0.009(2) -0.016(2)
O5 0.015(2) 0.018(3) 0.019(2) -0.008(2) 0.004(2) 0.000(2)
O6 0.028(3) 0.037(3) 0.014(2) -0.005(2) -0.006(2) 0.009(3)
O7 0.021(3) 0.016(3) 0.013(2) -0.003(2) 0.001(2) 0.001(2)
O8 0.015(2) 0.008(2) 0.022(3) 0.001(2) 0.001(2) -0.0008(19)
O9 0.011(2) 0.019(3) 0.018(2) 0.003(2) -0.0002(19) 0.002(2)
O10 0.019(3) 0.018(3) 0.024(3) 0.000(2) 0.000(2) 0.001(2)
O11 0.024(3) 0.034(3) 0.022(3) -0.003(2) 0.004(2) -0.005(2)
C1 0.017(3) 0.018(4) 0.012(3) -0.002(3) -0.001(3) -0.001(3)
C2 0.012(3) 0.015(4) 0.012(3) -0.002(3) -0.001(3) -0.002(3)
C3 0.014(3) 0.019(4) 0.015(3) 0.000(3) 0.000(3) -0.002(3)
C4 0.032(4) 0.012(4) 0.022(4) -0.004(3) 0.009(3) -0.009(3)
C5 0.016(3) 0.012(4) 0.016(3) 0.005(3) 0.002(3) 0.001(3)
C6 0.020(3) 0.008(3) 0.009(3) 0.000(3) -0.002(3) 0.003(3)
C7 0.015(3) 0.017(4) 0.010(3) 0.001(3) -0.004(3) -0.001(3)
C8 0.018(4) 0.017(4) 0.024(4) -0.001(3) 0.003(3) 0.002(3)
C9 0.015(3) 0.010(3) 0.013(3) 0.002(3) -0.005(3) -0.002(3)
C10 0.014(3) 0.016(4) 0.015(3) 0.001(3) -0.004(3) 0.003(3)
C11 0.016(3) 0.009(3) 0.012(3) -0.006(3) -0.003(3) 0.000(3)
C12 0.021(4) 0.017(4) 0.015(3) -0.002(3) 0.002(3) 0.002(3)

loop_
_atom_type_symbol
_atom_type_description
_atom_type_scat_dispersion_real
_atom_type_scat_dispersion_imag
_atom_type_scat_source
C C 0.0033 0.0016 'International Tables Vol C Tables 4.2.6.8 and 6.1.1.4'
H H 0 0 'International Tables Vol C Tables 4.2.6.8 and 6.1.1.4'
Co Co 0.3494 0.9721 'International Tables Vol C Tables 4.2.6.8 and 6.1.1.4'
O O 0.0106 0.006 'International Tables Vol C Tables 4.2.6.8 and 6.1.1.4'
P P 0.1023 0.0942 'International Tables Vol C Tables 4.2.6.8 and 6.1.1.4'

loop_
_geom_angle_atom_site_label_1
_geom_angle_atom_site_label_2
_geom_angle_atom_site_label_3
_geom_angle
_geom_angle_site_symmetry_1
_geom_angle_site_symmetry_3
O4 Co1 O7 107.9(2) 6_566 7_656
O4 Co1 O1 111.7(2) 6_566 .
O7 Co1 O1 102.7(2) 7_656 .
O4 Co1 O8 109.5(2) 6_566 3_465
O7 Co1 O8 121.5(2) 7_656 3_465
O1 Co1 O8 103.11(19) . 3_465
O6 Co2 O2 118.5(2) 2 .
O6 Co2 O3 101.8(2) 2 8_565
O2 Co2 O3 108.5(2) . 8_565
O6 Co2 O8 105.4(2) 2 3_465
O2 Co2 O8 98.6(2) . 3_465
O3 Co2 O8 125.4(2) 8_565 3_465
O9 Co3 O10 163.2(2) . .
O9 Co3 O5 99.29(19) . 8_565
O10 Co3 O5 95.21(19) . 8_565
O9 Co3 O5 89.82(19) . 4
O10 Co3 O5 84.36(19) . 4
O5 Co3 O5 80.30(19) 8_565 4
O9 Co3 O11 99.6(2) . .
O10 Co3 O11 88.6(2) . .
O5 Co3 O11 90.5(2) 8_565 .
O5 Co3 O11 167.85(19) 4 .
O2 P1 O1 112.1(3) . .
O2 P1 O3 106.5(3) . .
O1 P1 O3 113.3(3) . .
O2 P1 C1 105.8(3) . .
O1 P1 C1 109.1(3) . .
O3 P1 C1 109.8(3) . .
O6 P2 O4 113.1(3) . .
O6 P2 O5 110.9(3) . .
O4 P2 O5 109.2(3) . .
O6 P2 C5 109.0(3) . .
O4 P2 C5 107.0(3) . .
O5 P2 C5 107.5(3) . .
O9 P3 O7 114.4(3) . .
O9 P3 O8 108.6(3) . .
O7 P3 O8 109.1(3) . .
O9 P3 C9 110.2(3) . .
O7 P3 C9 108.7(3) . .
O8 P3 C9 105.4(3) . .
P1 O1 Co1 129.9(3) . .
P1 O2 Co2 138.6(3) . .
P1 O3 Co2 133.4(3) . 8_665
P2 O4 Co1 128.4(3) . 6_556
P2 O5 Co3 135.4(3) . 8_665
P2 O5 Co3 124.8(3) . 4_545
Co3 O5 Co3 99.70(19) 8_665 4_545
P2 O6 Co2 136.5(3) . 2_554
P3 O7 Co1 140.6(3) . 7_655
P3 O8 Co1 130.0(3) . 3_565
P3 O8 Co2 110.5(3) . 3_565
Co1 O8 Co2 114.6(2) 3_565 3_565
P3 O9 Co3 144.7(3) . .
C2 C1 P1 120.6(5) . .
C2 C1 H1A 107.2 . .
P1 C1 H1A 107.2 . .
C2 C1 H1B 107.2 . .
P1 C1 H1B 107.2 . .
H1A C1 H1B 106.8 . .
C11 C2 C3 119.7(6) . .
C11 C2 C1 121.6(6) . .
C3 C2 C1 118.6(6) . .
C6 C3 C2 119.8(6) . .
C6 C3 C4 119.3(6) . .
C2 C3 C4 120.9(6) . .
C3 C4 H4A 109.5 . .
C3 C4 H4B 109.5 . .
H4A C4 H4B 109.5 . .
C3 C4 H4C 109.5 . .
H4A C4 H4C 109.5 . .
H4B C4 H4C 109.5 . .
C6 C5 P2 118.3(5) . .
C6 C5 H5A 107.7 . .
P2 C5 H5A 107.7 . .
C6 C5 H5B 107.7 . .
P2 C5 H5B 107.7 . .
H5A C5 H5B 107.1 . .
C3 C6 C7 120.7(6) . .
C3 C6 C5 121.0(6) . .
C7 C6 C5 118.2(6) . .
C6 C7 C10 119.1(6) . .
C6 C7 C8 119.4(6) . .
C10 C7 C8 121.5(6) . .
C7 C8 H8A 109.5 . .
C7 C8 H8B 109.5 . .
H8A C8 H8B 109.5 . .
C7 C8 H8C 109.5 . .
H8A C8 H8C 109.5 . .
H8B C8 H8C 109.5 . .
C10 C9 P3 118.8(5) . .
C10 C9 H9A 107.6 . .
P3 C9 H9A 107.6 . .
C10 C9 H9B 107.6 . .
P3 C9 H9B 107.6 . .
H9A C9 H9B 107 . .
C7 C10 C11 120.2(6) . .
C7 C10 C9 119.9(6) . .
C11 C10 C9 119.6(6) . .
C2 C11 C10 120.1(6) . .
C2 C11 C12 121.8(6) . .
C10 C11 C12 118.0(6) . .
C11 C12 H12A 109.5 . .
C11 C12 H12B 109.5 . .
H12A C12 H12B 109.5 . .
C11 C12 H12C 109.5 . .
H12A C12 H12C 109.5 . .
H12B C12 H12C 109.5 . .

loop_
_geom_bond_atom_site_label_1
_geom_bond_atom_site_label_2
_geom_bond_distance
_geom_bond_site_symmetry_2
Co1 O4 1.944(5) 6_566
Co1 O7 1.949(5) 7_656
Co1 O1 1.970(5) .
Co1 O8 1.994(5) 3_465
Co2 O6 1.904(5) 2
Co2 O2 1.935(5) .
Co2 O3 1.941(5) 8_565
Co2 O8 2.033(5) 3_465
Co3 O9 2.014(5) .
Co3 O10 2.057(5) .
Co3 O5 2.093(5) 8_565
Co3 O5 2.113(5) 4
Co3 O11 2.133(5) .
P1 O2 1.527(5) .
P1 O1 1.530(5) .
P1 O3 1.540(5) .
P1 C1 1.802(7) .
P2 O6 1.526(6) .
P2 O4 1.543(5) .
P2 O5 1.547(5) .
P2 C5 1.798(7) .
P3 O9 1.503(5) .
P3 O7 1.528(5) .
P3 O8 1.571(5) .
P3 C9 1.807(7) .
O3 Co2 1.941(5) 8_665
O4 Co1 1.944(5) 6_556
O5 Co3 2.093(5) 8_665
O5 Co3 2.113(5) 4_545
O6 Co2 1.904(5) 2_554
O7 Co1 1.949(5) 7_655
O8 Co1 1.994(5) 3_565
O8 Co2 2.033(5) 3_565
C1 C2 1.519(9) .
C1 H1A 0.97 .
C1 H1B 0.97 .
C2 C11 1.398(10) .
C2 C3 1.419(10) .
C3 C6 1.399(10) .
C3 C4 1.519(10) .
C4 H4A 0.96 .
C4 H4B 0.96 .
C4 H4C 0.96 .
C5 C6 1.526(9) .
C5 H5A 0.97 .
C5 H5B 0.97 .
C6 C7 1.410(9) .
C7 C10 1.412(10) .
C7 C8 1.509(10) .
C8 H8A 0.96 .
C8 H8B 0.96 .
C8 H8C 0.96 .
C9 C10 1.517(9) .
C9 H9A 0.97 .
C9 H9B 0.97 .
C10 C11 1.414(10) .
C11 C12 1.515(9) .
C12 H12A 0.96 .
C12 H12B 0.96 .
C12 H12C 0.96 .
